data_4304702
loop_
_publ_author_name
'Shigehisa Akine'
'Takanori Taniguchi'
'Tatsuya Nabeshima'

_publ_contact_author_address
;
Tsukuba, Ibaraki 305-8571, Japan
;
_publ_contact_author_email nabesima@chem.tsukuba.ac.jp
_publ_contact_author_fax +81-29-853-4507
_publ_contact_author_name 'Tatsuya Nabeshima'
_publ_contact_author_phone +81-29-853-4507
_publ_section_title
;
Acyclic Bis(N2O2 chelate) Ligand for Trinuclear d-Block Homo- and
Heterometal Complexes
;
_journal_name_full 'Inorganic Chemistry'
_journal_page_first 3255
_journal_page_last 3264
_journal_paper_doi 10.1021/ic702255s
_journal_volume 47
_journal_year 2008
_chemical_formula_moiety C34H40MnN4O16Zn2
_chemical_formula_sum 'C34 H40 Mn N4 O16 Zn2'
_chemical_formula_weight 946.38
_chemical_name_common '[LZn2Mn(OAc)2(MeOH)2]'
_chemical_name_systematic
; 
 ? 
;
_space_group_IT_number 2
_symmetry_cell_setting triclinic
_symmetry_space_group_name_Hall '-P 1'
_symmetry_space_group_name_H-M 'P -1'
_atom_sites_solution_hydrogens geom
_atom_sites_solution_primary direct
_atom_sites_solution_secondary difmap
_audit_creation_method SHELXL-97
_cell_angle_alpha 68.539(16)
_cell_angle_beta 68.930(16)
_cell_angle_gamma 86.77(2)
_cell_formula_units_Z 2
_cell_length_a 11.168(5)
_cell_length_b 12.914(6)
_cell_length_c 15.231(5)
_cell_measurement_reflns_used 13163
_cell_measurement_temperature 150
_cell_measurement_theta_max 26.00
_cell_measurement_theta_min 3.17
_cell_volume 1900.5(14)
_computing_cell_refinement 'CrystalClear (Rigaku Corp., 2000)'
_computing_data_collection 'CrystalClear (Rigaku Corp., 2000)'
_computing_data_reduction 'CrystalClear (Rigaku Corp., 2000)'
_computing_molecular_graphics ORTEP-3
_computing_publication_material ORTEP-3
_computing_structure_refinement 'SHELXL-97 (Sheldrick, 1997)'
_computing_structure_solution 'DIRDIF99 (Beurskens et al., 1999)'
_diffrn_ambient_temperature 150
_diffrn_measured_fraction_theta_full 0.960
_diffrn_measured_fraction_theta_max 0.960
_diffrn_measurement_device_type 'Rigaku Mercury CCD diffractometer'
_diffrn_measurement_method CCD
_diffrn_radiation_monochromator graphite
_diffrn_radiation_source 'fine-focus sealed tube'
_diffrn_radiation_type MoK\a
_diffrn_radiation_wavelength 0.71069
_diffrn_reflns_av_R_equivalents 0.0422
_diffrn_reflns_av_sigmaI/netI 0.0832
_diffrn_reflns_limit_h_max 13
_diffrn_reflns_limit_h_min -13
_diffrn_reflns_limit_k_max 15
_diffrn_reflns_limit_k_min -13
_diffrn_reflns_limit_l_max 18
_diffrn_reflns_limit_l_min -14
_diffrn_reflns_number 13163
_diffrn_reflns_theta_full 26.00
_diffrn_reflns_theta_max 26.00
_diffrn_reflns_theta_min 3.17
_diffrn_standards_decay_% 0
_diffrn_standards_interval_count 0
_diffrn_standards_interval_time 0
_diffrn_standards_number 0
_exptl_absorpt_coefficient_mu 1.658
_exptl_absorpt_correction_T_max 0.8517
_exptl_absorpt_correction_T_min 0.5568
_exptl_absorpt_correction_type multi-scan
_exptl_absorpt_process_details 'CrystalClear (Rigaku Corp., 2000)'
_exptl_crystal_colour yellow
_exptl_crystal_density_diffrn 1.654
_exptl_crystal_density_method 'not measured'
_exptl_crystal_description prismatic
_exptl_crystal_F_000 970
_exptl_crystal_size_max 0.40
_exptl_crystal_size_mid 0.30
_exptl_crystal_size_min 0.10
_refine_diff_density_max 0.581
_refine_diff_density_min -0.568
_refine_diff_density_rms 0.103
_refine_ls_extinction_method none
_refine_ls_goodness_of_fit_ref 1.029
_refine_ls_hydrogen_treatment mixed
_refine_ls_matrix_type full
_refine_ls_number_parameters 528
_refine_ls_number_reflns 7174
_refine_ls_number_restraints 0
_refine_ls_restrained_S_all 1.029
_refine_ls_R_factor_all 0.0588
_refine_ls_R_factor_gt 0.0449
_refine_ls_shift/su_max 0.000
_refine_ls_shift/su_mean 0.000
_refine_ls_structure_factor_coef Fsqd
_refine_ls_weighting_details 'calc w=1/[\s^2^(Fo^2^)+(0.0470P)^2^+0.0000P] where P=(Fo^2^+2Fc^2^)/3'
_refine_ls_weighting_scheme calc
_refine_ls_wR_factor_gt 0.1081
_refine_ls_wR_factor_ref 0.1166
_reflns_number_gt 5824
_reflns_number_total 7174
_reflns_threshold_expression >2sigma(I)
_cod_data_source_file ic702255s-file003_5.cif
_cod_data_source_block LZn2Mn
_cod_original_cell_volume 1900.6(13)
_cod_database_code 4304702

loop_
_symmetry_equiv_pos_as_xyz
'x, y, z'
'-x, -y, -z'

loop_
_atom_site_label
_atom_site_type_symbol
_atom_site_fract_x
_atom_site_fract_y
_atom_site_fract_z
_atom_site_U_iso_or_equiv
_atom_site_adp_type
_atom_site_occupancy
_atom_site_symmetry_multiplicity
_atom_site_calc_flag
_atom_site_refinement_flags
_atom_site_disorder_assembly
_atom_site_disorder_group
Mn1 Mn 0.15789(5) 0.37013(4) 0.30552(4) 0.01654(14) Uani 1 1 d . . .
Zn1 Zn 0.39182(4) 0.19951(3) 0.27767(3) 0.01697(12) Uani 1 1 d . . .
Zn2 Zn 0.06892(4) 0.61888(3) 0.13592(3) 0.01631(12) Uani 1 1 d . . .
C1 C 0.3928(4) 0.2160(3) 0.4981(3) 0.0196(8) Uani 1 1 d . . .
C2 C 0.2846(3) 0.2515(3) 0.4709(3) 0.0181(8) Uani 1 1 d . . .
C3 C 0.1794(3) 0.2809(3) 0.5410(3) 0.0200(8) Uani 1 1 d . . .
C4 C 0.1819(4) 0.2740(3) 0.6333(3) 0.0249(9) Uani 1 1 d . . .
H1 H 0.1106 0.2945 0.6792 0.030 Uiso 1 1 calc R . .
C5 C 0.2894(4) 0.2368(3) 0.6591(3) 0.0284(9) Uani 1 1 d . . .
H2 H 0.2897 0.2300 0.7233 0.034 Uiso 1 1 calc R . .
C6 C 0.3937(4) 0.2103(3) 0.5925(3) 0.0241(8) Uani 1 1 d . . .
H3 H 0.4675 0.1878 0.6096 0.029 Uiso 1 1 calc R . .
O1 O 0.2799(2) 0.2653(2) 0.38319(18) 0.0202(6) Uani 1 1 d . . .
O2 O 0.0826(2) 0.3199(2) 0.50641(18) 0.0222(6) Uani 1 1 d . . .
C7 C -0.0250(3) 0.3547(3) 0.5719(3) 0.0249(9) Uani 1 1 d . . .
H4 H -0.0633 0.2923 0.6367 0.037 Uiso 1 1 calc R . .
H5 H -0.0894 0.3788 0.5402 0.037 Uiso 1 1 calc R . .
H6 H 0.0039 0.4170 0.5837 0.037 Uiso 1 1 calc R . .
C8 C 0.5104(3) 0.1934(3) 0.4298(3) 0.0197(8) Uani 1 1 d . . .
H7 H 0.5822 0.1800 0.4507 0.024 Uiso 1 1 calc R . .
N1 N 0.5262(3) 0.1898(2) 0.3428(2) 0.0186(7) Uani 1 1 d . . .
O3 O 0.6603(2) 0.1891(2) 0.28680(18) 0.0215(6) Uani 1 1 d . . .
C9 C 0.6909(3) 0.0854(3) 0.2738(3) 0.0236(8) Uani 1 1 d . . .
H8 H 0.6735 0.0261 0.3414 0.028 Uiso 1 1 calc R . .
H9 H 0.7843 0.0905 0.2346 0.028 Uiso 1 1 calc R . .
C10 C 0.6184(3) 0.0502(3) 0.2209(3) 0.0221(8) Uani 1 1 d . . .
H10 H 0.6514 -0.0191 0.2110 0.026 Uiso 1 1 calc R . .
H11 H 0.5262 0.0331 0.2649 0.026 Uiso 1 1 calc R . .
O4 O 0.6297(2) 0.1329(2) 0.12521(18) 0.0246(6) Uani 1 1 d . . .
N2 N 0.5275(3) 0.2036(2) 0.1356(2) 0.0176(6) Uani 1 1 d . . .
C11 C 0.5349(3) 0.2714(3) 0.0466(3) 0.0181(8) Uani 1 1 d . . .
H12 H 0.6039 0.2654 -0.0097 0.022 Uiso 1 1 calc R . .
C12 C 0.4478(3) 0.3555(3) 0.0249(3) 0.0157(7) Uani 1 1 d . . .
C13 C 0.3461(3) 0.3792(3) 0.0986(3) 0.0151(7) Uani 1 1 d . . .
C14 C 0.2651(3) 0.4661(3) 0.0715(3) 0.0154(7) Uani 1 1 d . . .
C15 C 0.2910(3) 0.5255(3) -0.0323(3) 0.0158(7) Uani 1 1 d . . .
C16 C 0.3966(3) 0.5025(3) -0.1064(3) 0.0171(7) Uani 1 1 d . . .
H13 H 0.4144 0.5448 -0.1761 0.021 Uiso 1 1 calc R . .
C17 C 0.4734(3) 0.4202(3) -0.0791(3) 0.0184(8) Uani 1 1 d . . .
H14 H 0.5442 0.4062 -0.1299 0.022 Uiso 1 1 calc R . .
O5 O 0.3188(2) 0.32593(19) 0.19684(17) 0.0180(5) Uani 1 1 d . . .
O6 O 0.1706(2) 0.48129(19) 0.14559(17) 0.0166(5) Uani 1 1 d . . .
C18 C 0.2138(3) 0.6098(3) -0.0695(3) 0.0180(8) Uani 1 1 d . . .
H15 H 0.2388 0.6451 -0.1409 0.022 Uiso 1 1 calc R . .
N3 N 0.1134(3) 0.6420(2) -0.0146(2) 0.0165(6) Uani 1 1 d . . .
O7 O 0.0657(2) 0.73366(19) -0.07648(17) 0.0185(5) Uani 1 1 d . . .
C19 C -0.0671(3) 0.7075(3) -0.0566(3) 0.0201(8) Uani 1 1 d . . .
H16 H -0.0737 0.6397 -0.0709 0.024 Uiso 1 1 calc R . .
H17 H -0.0956 0.7695 -0.1041 0.024 Uiso 1 1 calc R . .
C20 C -0.1577(3) 0.6883(3) 0.0500(3) 0.0194(8) Uani 1 1 d . . .
H18 H -0.2472 0.6803 0.0537 0.023 Uiso 1 1 calc R . .
H19 H -0.1410 0.6171 0.0965 0.023 Uiso 1 1 calc R . .
O8 O -0.1466(2) 0.7759(2) 0.08430(19) 0.0209(6) Uani 1 1 d . . .
N4 N -0.0322(3) 0.7695(2) 0.1058(2) 0.0182(6) Uani 1 1 d . . .
C21 C -0.0012(3) 0.8621(3) 0.1088(3) 0.0195(8) Uani 1 1 d . . .
H20 H -0.0575 0.9198 0.0994 0.023 Uiso 1 1 calc R . .
C22 C 0.1119(3) 0.8859(3) 0.1253(3) 0.0195(8) Uani 1 1 d . . .
C23 C 0.1987(3) 0.8069(3) 0.1500(3) 0.0182(8) Uani 1 1 d . . .
C24 C 0.3113(3) 0.8469(3) 0.1548(3) 0.0184(8) Uani 1 1 d . . .
C25 C 0.3342(4) 0.9580(3) 0.1382(3) 0.0256(9) Uani 1 1 d . . .
H21 H 0.4106 0.9826 0.1414 0.031 Uiso 1 1 calc R . .
C26 C 0.2453(4) 1.0336(3) 0.1169(3) 0.0294(9) Uani 1 1 d . . .
H22 H 0.2604 1.1097 0.1060 0.035 Uiso 1 1 calc R . .
C27 C 0.1364(4) 0.9979(3) 0.1118(3) 0.0278(9) Uani 1 1 d . . .
H23 H 0.0753 1.0498 0.0987 0.033 Uiso 1 1 calc R . .
O9 O 0.1827(2) 0.69982(19) 0.16679(18) 0.0190(5) Uani 1 1 d . . .
O10 O 0.3923(2) 0.7665(2) 0.17640(19) 0.0231(6) Uani 1 1 d . . .
C28 C 0.5100(4) 0.8005(3) 0.1787(3) 0.0351(10) Uani 1 1 d . . .
H24 H 0.5589 0.8583 0.1132 0.053 Uiso 1 1 calc R . .
H25 H 0.5608 0.7361 0.1920 0.053 Uiso 1 1 calc R . .
H26 H 0.4912 0.8304 0.2324 0.053 Uiso 1 1 calc R . .
O11 O 0.2596(2) 0.0792(2) 0.3191(2) 0.0244(6) Uani 1 1 d . . .
O12 O 0.3404(3) -0.0641(2) 0.4074(2) 0.0495(9) Uani 1 1 d . . .
C29 C 0.2551(4) -0.0235(3) 0.3767(3) 0.0268(9) Uani 1 1 d . . .
C30 C 0.1327(4) -0.0927(3) 0.4044(3) 0.0395(11) Uani 1 1 d . . .
H27 H 0.1326 -0.1675 0.4533 0.059 Uiso 1 1 calc R . .
H28 H 0.1284 -0.0987 0.3433 0.059 Uiso 1 1 calc R . .
H29 H 0.0580 -0.0567 0.4345 0.059 Uiso 1 1 calc R . .
O13 O -0.0355(2) 0.4118(2) 0.35622(19) 0.0275(6) Uani 1 1 d . . .
O14 O -0.0967(2) 0.5380(2) 0.23906(19) 0.0255(6) Uani 1 1 d . . .
C31 C -0.1189(3) 0.4581(3) 0.3230(3) 0.0211(8) Uani 1 1 d . . .
C32 C -0.2588(4) 0.4183(4) 0.3859(3) 0.0363(11) Uani 1 1 d . . .
H30 H -0.2651 0.3525 0.4463 0.055 Uiso 1 1 calc R . .
H31 H -0.2987 0.3985 0.3457 0.055 Uiso 1 1 calc R . .
H32 H -0.3034 0.4779 0.4064 0.055 Uiso 1 1 calc R . .
O15 O 0.0646(3) 0.2104(2) 0.3275(3) 0.0368(8) Uani 1 1 d . . .
C33 C -0.0532(4) 0.1765(4) 0.3264(3) 0.0368(11) Uani 1 1 d . . .
H33 H -0.1217 0.1639 0.3922 0.055 Uiso 1 1 calc R . .
H34 H -0.0443 0.1072 0.3130 0.055 Uiso 1 1 calc R . .
H35 H -0.0749 0.2350 0.2731 0.055 Uiso 1 1 calc R . .
O16 O 0.2422(3) 0.5229(2) 0.3029(2) 0.0237(6) Uani 1 1 d . . .
C34 C 0.3270(4) 0.5340(3) 0.3516(3) 0.0315(10) Uani 1 1 d . . .
H36 H 0.2949 0.4819 0.4223 0.047 Uiso 1 1 calc R . .
H37 H 0.3303 0.6107 0.3493 0.047 Uiso 1 1 calc R . .
H38 H 0.4135 0.5170 0.3163 0.047 Uiso 1 1 calc R . .
H39 H 0.239(4) 0.584(4) 0.257(3) 0.046(15) Uiso 1 1 d . . .
H40 H 0.116(4) 0.168(4) 0.318(4) 0.056(17) Uiso 1 1 d . . .

loop_
_atom_site_aniso_label
_atom_site_aniso_U_11
_atom_site_aniso_U_22
_atom_site_aniso_U_33
_atom_site_aniso_U_23
_atom_site_aniso_U_13
_atom_site_aniso_U_12
Mn1 0.0158(3) 0.0185(3) 0.0147(3) -0.0069(2) -0.0044(2) 0.0031(2)
Zn1 0.0171(2) 0.0181(2) 0.0164(2) -0.00714(18) -0.00625(17) 0.00278(16)
Zn2 0.0170(2) 0.0166(2) 0.0167(2) -0.00768(18) -0.00623(17) 0.00255(16)
C1 0.0266(19) 0.0179(19) 0.0139(18) -0.0038(15) -0.0088(15) 0.0016(15)
C2 0.0254(19) 0.0124(18) 0.0161(18) -0.0040(15) -0.0083(15) 0.0005(14)
C3 0.0235(19) 0.0170(19) 0.0175(18) -0.0046(15) -0.0069(15) 0.0016(15)
C4 0.031(2) 0.025(2) 0.0165(19) -0.0086(17) -0.0050(17) 0.0009(17)
C5 0.040(2) 0.031(2) 0.017(2) -0.0076(18) -0.0153(18) 0.0064(18)
C6 0.032(2) 0.023(2) 0.0182(19) -0.0023(16) -0.0142(17) 0.0014(16)
O1 0.0233(13) 0.0277(15) 0.0154(13) -0.0125(11) -0.0097(11) 0.0084(11)
O2 0.0209(13) 0.0285(15) 0.0178(13) -0.0120(12) -0.0051(11) 0.0077(11)
C7 0.024(2) 0.028(2) 0.019(2) -0.0115(17) -0.0007(16) 0.0076(16)
C8 0.0236(19) 0.0173(19) 0.022(2) -0.0056(16) -0.0139(16) 0.0015(15)
N1 0.0143(15) 0.0198(16) 0.0214(17) -0.0088(13) -0.0050(13) 0.0027(12)
O3 0.0146(12) 0.0257(14) 0.0219(14) -0.0092(11) -0.0032(10) -0.0007(10)
C9 0.0220(19) 0.023(2) 0.024(2) -0.0065(17) -0.0086(16) 0.0077(15)
C10 0.0248(19) 0.017(2) 0.024(2) -0.0076(16) -0.0101(16) 0.0045(15)
O4 0.0230(14) 0.0280(15) 0.0209(14) -0.0089(12) -0.0077(11) 0.0148(11)
N2 0.0147(14) 0.0195(16) 0.0197(16) -0.0092(14) -0.0062(12) 0.0067(12)
C11 0.0160(17) 0.022(2) 0.0203(19) -0.0137(16) -0.0046(15) 0.0004(14)
C12 0.0147(16) 0.0184(19) 0.0175(18) -0.0087(15) -0.0077(14) 0.0008(14)
C13 0.0141(16) 0.0170(19) 0.0148(18) -0.0076(15) -0.0035(14) -0.0021(13)
C14 0.0148(17) 0.0123(17) 0.0180(18) -0.0078(14) -0.0019(14) -0.0049(13)
C15 0.0147(16) 0.0184(19) 0.0171(18) -0.0085(15) -0.0067(14) -0.0005(14)
C16 0.0199(18) 0.0193(19) 0.0142(18) -0.0051(15) -0.0090(15) -0.0018(14)
C17 0.0162(17) 0.021(2) 0.0192(19) -0.0119(16) -0.0022(14) -0.0008(14)
O5 0.0184(12) 0.0204(13) 0.0143(13) -0.0062(11) -0.0057(10) 0.0065(10)
O6 0.0186(12) 0.0174(13) 0.0127(12) -0.0065(10) -0.0037(10) 0.0036(10)
C18 0.0170(17) 0.0192(19) 0.0180(19) -0.0063(15) -0.0064(15) -0.0042(14)
N3 0.0176(15) 0.0170(16) 0.0141(15) -0.0032(13) -0.0075(12) 0.0015(12)
O7 0.0163(12) 0.0188(14) 0.0180(13) -0.0030(11) -0.0077(10) 0.0025(10)
C19 0.0161(17) 0.022(2) 0.024(2) -0.0063(16) -0.0116(16) 0.0014(14)
C20 0.0172(17) 0.021(2) 0.023(2) -0.0080(16) -0.0101(15) 0.0003(14)
O8 0.0177(12) 0.0215(14) 0.0276(14) -0.0106(12) -0.0117(11) 0.0049(10)
N4 0.0181(15) 0.0217(17) 0.0172(16) -0.0067(13) -0.0100(13) 0.0032(12)
C21 0.0260(19) 0.0156(19) 0.0163(19) -0.0052(15) -0.0080(16) 0.0039(15)
C22 0.0229(19) 0.0174(19) 0.0187(19) -0.0085(16) -0.0062(15) 0.0013(15)
C23 0.0202(18) 0.0171(19) 0.0137(18) -0.0068(15) -0.0005(14) -0.0013(14)
C24 0.0253(19) 0.0179(19) 0.0121(17) -0.0054(15) -0.0069(15) 0.0017(15)
C25 0.026(2) 0.023(2) 0.029(2) -0.0101(18) -0.0100(17) -0.0035(16)
C26 0.038(2) 0.016(2) 0.038(2) -0.0090(18) -0.018(2) -0.0014(17)
C27 0.034(2) 0.021(2) 0.032(2) -0.0097(18) -0.0156(19) 0.0060(17)
O9 0.0217(13) 0.0131(13) 0.0263(14) -0.0091(11) -0.0118(11) 0.0028(10)
O10 0.0201(13) 0.0241(14) 0.0344(16) -0.0157(12) -0.0157(12) 0.0037(11)
C28 0.027(2) 0.037(3) 0.054(3) -0.023(2) -0.024(2) 0.0051(18)
O11 0.0237(14) 0.0187(14) 0.0302(15) -0.0061(12) -0.0118(12) -0.0010(11)
O12 0.0301(17) 0.041(2) 0.054(2) 0.0081(16) -0.0156(16) 0.0032(15)
C29 0.028(2) 0.029(2) 0.023(2) -0.0126(18) -0.0049(17) 0.0005(17)
C30 0.045(3) 0.031(2) 0.034(3) -0.004(2) -0.011(2) -0.013(2)
O13 0.0187(13) 0.0393(17) 0.0172(14) -0.0069(12) -0.0028(11) 0.0071(12)
O14 0.0207(14) 0.0230(15) 0.0255(15) -0.0027(12) -0.0068(11) 0.0042(11)
C31 0.0155(18) 0.026(2) 0.021(2) -0.0110(17) -0.0048(15) 0.0033(15)
C32 0.019(2) 0.042(3) 0.037(3) -0.008(2) -0.0040(19) -0.0041(18)
O15 0.0221(15) 0.0254(17) 0.068(2) -0.0193(16) -0.0208(15) 0.0041(13)
C33 0.027(2) 0.050(3) 0.037(3) -0.015(2) -0.016(2) -0.003(2)
O16 0.0287(15) 0.0201(15) 0.0252(15) -0.0065(13) -0.0152(12) 0.0041(11)
C34 0.035(2) 0.036(2) 0.028(2) -0.0121(19) -0.0151(19) -0.0013(19)

loop_
_atom_type_symbol
_atom_type_description
_atom_type_scat_dispersion_real
_atom_type_scat_dispersion_imag
_atom_type_scat_source
C C 0.0033 0.0016 'International Tables Vol C Tables 4.2.6.8 and 6.1.1.4'
H H 0.0000 0.0000 'International Tables Vol C Tables 4.2.6.8 and 6.1.1.4'
Mn Mn 0.3368 0.7283 'International Tables Vol C Tables 4.2.6.8 and 6.1.1.4'
N N 0.0061 0.0033 'International Tables Vol C Tables 4.2.6.8 and 6.1.1.4'
O O 0.0106 0.0060 'International Tables Vol C Tables 4.2.6.8 and 6.1.1.4'
Zn Zn 0.2839 1.4301 'International Tables Vol C Tables 4.2.6.8 and 6.1.1.4'

loop_
_geom_angle_atom_site_label_1
_geom_angle_atom_site_label_2
_geom_angle_atom_site_label_3
_geom_angle
_geom_angle_site_symmetry_1
_geom_angle_site_symmetry_3
_geom_angle_publ_flag
O13 Mn1 O5 150.98(10) . . ?
O13 Mn1 O1 133.68(10) . . ?
O5 Mn1 O1 70.42(9) . . ?
O13 Mn1 O16 94.51(11) . . ?
O5 Mn1 O16 101.64(10) . . ?
O1 Mn1 O16 91.18(10) . . ?
O13 Mn1 O15 83.30(11) . . ?
O5 Mn1 O15 82.98(11) . . ?
O1 Mn1 O15 85.88(10) . . ?
O16 Mn1 O15 173.38(12) . . ?
O13 Mn1 O6 86.81(9) . . ?
O5 Mn1 O6 71.36(9) . . ?
O1 Mn1 O6 139.51(9) . . ?
O16 Mn1 O6 83.79(10) . . ?
O15 Mn1 O6 102.29(11) . . ?
O11 Zn1 O5 99.28(11) . . ?
O11 Zn1 N1 124.68(11) . . ?
O5 Zn1 N1 133.60(11) . . ?
O11 Zn1 O1 93.88(11) . . ?
O5 Zn1 O1 76.92(10) . . ?
N1 Zn1 O1 85.31(11) . . ?
O11 Zn1 N2 105.04(11) . . ?
O5 Zn1 N2 85.96(10) . . ?
N1 Zn1 N2 95.14(12) . . ?
O1 Zn1 N2 156.33(11) . . ?
O9 Zn2 O14 122.03(11) . . ?
O9 Zn2 O6 95.65(10) . . ?
O14 Zn2 O6 96.09(10) . . ?
O9 Zn2 N3 117.37(11) . . ?
O14 Zn2 N3 119.88(11) . . ?
O6 Zn2 N3 86.43(10) . . ?
O9 Zn2 N4 87.16(11) . . ?
O14 Zn2 N4 87.86(11) . . ?
O6 Zn2 N4 172.93(10) . . ?
N3 Zn2 N4 86.51(11) . . ?
C2 C1 C6 120.3(3) . . ?
C2 C1 C8 122.8(3) . . ?
C6 C1 C8 116.7(3) . . ?
O1 C2 C1 123.8(3) . . ?
O1 C2 C3 118.6(3) . . ?
C1 C2 C3 117.5(3) . . ?
O2 C3 C4 125.1(3) . . ?
O2 C3 C2 113.6(3) . . ?
C4 C3 C2 121.2(3) . . ?
C3 C4 C5 120.1(3) . . ?
C3 C4 H1 120.0 . . ?
C5 C4 H1 120.0 . . ?
C6 C5 C4 120.3(4) . . ?
C6 C5 H2 119.8 . . ?
C4 C5 H2 119.8 . . ?
C5 C6 C1 120.5(4) . . ?
C5 C6 H3 119.7 . . ?
C1 C6 H3 119.7 . . ?
C2 O1 Zn1 128.6(2) . . ?
C2 O1 Mn1 129.2(2) . . ?
Zn1 O1 Mn1 102.16(10) . . ?
C3 O2 C7 116.7(3) . . ?
O2 C7 H4 109.5 . . ?
O2 C7 H5 109.5 . . ?
H4 C7 H5 109.5 . . ?
O2 C7 H6 109.5 . . ?
H4 C7 H6 109.5 . . ?
H5 C7 H6 109.5 . . ?
N1 C8 C1 125.6(3) . . ?
N1 C8 H7 117.2 . . ?
C1 C8 H7 117.2 . . ?
C8 N1 O3 110.3(3) . . ?
C8 N1 Zn1 128.7(2) . . ?
O3 N1 Zn1 120.7(2) . . ?
C9 O3 N1 112.6(2) . . ?
O3 C9 C10 115.5(3) . . ?
O3 C9 H8 108.4 . . ?
C10 C9 H8 108.4 . . ?
O3 C9 H9 108.4 . . ?
C10 C9 H9 108.4 . . ?
H8 C9 H9 107.5 . . ?
O4 C10 C9 113.2(3) . . ?
O4 C10 H10 108.9 . . ?
C9 C10 H10 108.9 . . ?
O4 C10 H11 108.9 . . ?
C9 C10 H11 108.9 . . ?
H10 C10 H11 107.7 . . ?
N2 O4 C10 110.8(3) . . ?
C11 N2 O4 109.0(3) . . ?
C11 N2 Zn1 126.9(2) . . ?
O4 N2 Zn1 124.0(2) . . ?
N2 C11 C12 126.0(3) . . ?
N2 C11 H12 117.0 . . ?
C12 C11 H12 117.0 . . ?
C13 C12 C17 119.3(3) . . ?
C13 C12 C11 124.3(3) . . ?
C17 C12 C11 116.4(3) . . ?
O5 C13 C12 123.1(3) . . ?
O5 C13 C14 115.7(3) . . ?
C12 C13 C14 121.3(3) . . ?
O6 C14 C15 125.2(3) . . ?
O6 C14 C13 117.1(3) . . ?
C15 C14 C13 117.6(3) . . ?
C14 C15 C16 120.5(3) . . ?
C14 C15 C18 123.3(3) . . ?
C16 C15 C18 116.2(3) . . ?
C17 C16 C15 121.0(3) . . ?
C17 C16 H13 119.5 . . ?
C15 C16 H13 119.5 . . ?
C16 C17 C12 120.3(3) . . ?
C16 C17 H14 119.9 . . ?
C12 C17 H14 119.9 . . ?
C13 O5 Zn1 133.7(2) . . ?
C13 O5 Mn1 120.0(2) . . ?
Zn1 O5 Mn1 106.25(10) . . ?
C14 O6 Zn2 126.3(2) . . ?
C14 O6 Mn1 115.8(2) . . ?
Zn2 O6 Mn1 115.31(10) . . ?
N3 C18 C15 125.6(3) . . ?
N3 C18 H15 117.2 . . ?
C15 C18 H15 117.2 . . ?
C18 N3 O7 110.8(3) . . ?
C18 N3 Zn2 125.3(2) . . ?
O7 N3 Zn2 119.26(19) . . ?
N3 O7 C19 110.2(2) . . ?
O7 C19 C20 115.0(3) . . ?
O7 C19 H16 108.5 . . ?
C20 C19 H16 108.5 . . ?
O7 C19 H17 108.5 . . ?
C20 C19 H17 108.5 . . ?
H16 C19 H17 107.5 . . ?
O8 C20 C19 114.0(3) . . ?
O8 C20 H18 108.8 . . ?
C19 C20 H18 108.8 . . ?
O8 C20 H19 108.8 . . ?
C19 C20 H19 108.8 . . ?
H18 C20 H19 107.6 . . ?
N4 O8 C20 109.8(2) . . ?
C21 N4 O8 110.7(3) . . ?
C21 N4 Zn2 125.7(2) . . ?
O8 N4 Zn2 123.5(2) . . ?
N4 C21 C22 125.4(3) . . ?
N4 C21 H20 117.3 . . ?
C22 C21 H20 117.3 . . ?
C23 C22 C27 119.5(3) . . ?
C23 C22 C21 124.7(3) . . ?
C27 C22 C21 115.8(3) . . ?
O9 C23 C22 124.2(3) . . ?
O9 C23 C24 118.7(3) . . ?
C22 C23 C24 117.2(3) . . ?
O10 C24 C25 124.3(3) . . ?
O10 C24 C23 113.9(3) . . ?
C25 C24 C23 121.8(3) . . ?
C24 C25 C26 119.9(4) . . ?
C24 C25 H21 120.0 . . ?
C26 C25 H21 120.0 . . ?
C27 C26 C25 119.7(4) . . ?
C27 C26 H22 120.1 . . ?
C25 C26 H22 120.1 . . ?
C26 C27 C22 121.8(4) . . ?
C26 C27 H23 119.1 . . ?
C22 C27 H23 119.1 . . ?
C23 O9 Zn2 131.3(2) . . ?
C24 O10 C28 117.5(3) . . ?
O10 C28 H24 109.5 . . ?
O10 C28 H25 109.5 . . ?
H24 C28 H25 109.5 . . ?
O10 C28 H26 109.5 . . ?
H24 C28 H26 109.5 . . ?
H25 C28 H26 109.5 . . ?
C29 O11 Zn1 127.0(2) . . ?
O12 C29 O11 124.3(4) . . ?
O12 C29 C30 121.5(4) . . ?
O11 C29 C30 114.2(4) . . ?
C29 C30 H27 109.5 . . ?
C29 C30 H28 109.5 . . ?
H27 C30 H28 109.5 . . ?
C29 C30 H29 109.5 . . ?
H27 C30 H29 109.5 . . ?
H28 C30 H29 109.5 . . ?
C31 O13 Mn1 140.8(2) . . ?
C31 O14 Zn2 129.7(2) . . ?
O13 C31 O14 125.1(3) . . ?
O13 C31 C32 119.0(3) . . ?
O14 C31 C32 115.9(3) . . ?
C31 C32 H30 109.5 . . ?
C31 C32 H31 109.5 . . ?
H30 C32 H31 109.5 . . ?
C31 C32 H32 109.5 . . ?
H30 C32 H32 109.5 . . ?
H31 C32 H32 109.5 . . ?
C33 O15 Mn1 135.7(3) . . ?
C33 O15 H40 110(4) . . ?
Mn1 O15 H40 111(4) . . ?
O15 C33 H33 109.5 . . ?
O15 C33 H34 109.5 . . ?
H33 C33 H34 109.5 . . ?
O15 C33 H35 109.5 . . ?
H33 C33 H35 109.5 . . ?
H34 C33 H35 109.5 . . ?
C34 O16 Mn1 129.6(2) . . ?
C34 O16 H39 112(3) . . ?
Mn1 O16 H39 116(3) . . ?
O16 C34 H36 109.5 . . ?
O16 C34 H37 109.5 . . ?
H36 C34 H37 109.5 . . ?
O16 C34 H38 109.5 . . ?
H36 C34 H38 109.5 . . ?
H37 C34 H38 109.5 . . ?

loop_
_geom_bond_atom_site_label_1
_geom_bond_atom_site_label_2
_geom_bond_distance
_geom_bond_site_symmetry_2
_geom_bond_publ_flag
Mn1 O13 2.127(3) . ?
Mn1 O5 2.175(2) . ?
Mn1 O1 2.206(3) . ?
Mn1 O16 2.215(3) . ?
Mn1 O15 2.222(3) . ?
Mn1 O6 2.287(2) . ?
Zn1 O11 1.966(3) . ?
Zn1 O5 1.987(2) . ?
Zn1 N1 2.052(3) . ?
Zn1 O1 2.074(2) . ?
Zn1 N2 2.133(3) . ?
Zn2 O9 1.967(2) . ?
Zn2 O14 1.977(3) . ?
Zn2 O6 2.042(2) . ?
Zn2 N3 2.071(3) . ?
Zn2 N4 2.177(3) . ?
C1 C2 1.415(5) . ?
C1 C6 1.415(5) . ?
C1 C8 1.446(5) . ?
C2 O1 1.301(4) . ?
C2 C3 1.418(5) . ?
C3 O2 1.361(4) . ?
C3 C4 1.386(5) . ?
C4 C5 1.401(5) . ?
C4 H1 0.9500 . ?
C5 C6 1.365(5) . ?
C5 H2 0.9500 . ?
C6 H3 0.9500 . ?
O2 C7 1.431(4) . ?
C7 H4 0.9800 . ?
C7 H5 0.9800 . ?
C7 H6 0.9800 . ?
C8 N1 1.290(4) . ?
C8 H7 0.9500 . ?
N1 O3 1.434(3) . ?
O3 C9 1.429(4) . ?
C9 C10 1.514(5) . ?
C9 H8 0.9900 . ?
C9 H9 0.9900 . ?
C10 O4 1.423(4) . ?
C10 H10 0.9900 . ?
C10 H11 0.9900 . ?
O4 N2 1.421(3) . ?
N2 C11 1.293(4) . ?
C11 C12 1.444(5) . ?
C11 H12 0.9500 . ?
C12 C13 1.393(5) . ?
C12 C17 1.423(5) . ?
C13 O5 1.322(4) . ?
C13 C14 1.436(5) . ?
C14 O6 1.307(4) . ?
C14 C15 1.407(5) . ?
C15 C16 1.415(5) . ?
C15 C18 1.429(5) . ?
C16 C17 1.366(5) . ?
C16 H13 0.9500 . ?
C17 H14 0.9500 . ?
C18 N3 1.287(4) . ?
C18 H15 0.9500 . ?
N3 O7 1.431(3) . ?
O7 C19 1.436(4) . ?
C19 C20 1.507(5) . ?
C19 H16 0.9900 . ?
C19 H17 0.9900 . ?
C20 O8 1.437(4) . ?
C20 H18 0.9900 . ?
C20 H19 0.9900 . ?
O8 N4 1.419(4) . ?
N4 C21 1.286(4) . ?
C21 C22 1.443(5) . ?
C21 H20 0.9500 . ?
C22 C23 1.411(5) . ?
C22 C27 1.413(5) . ?
C23 O9 1.322(4) . ?
C23 C24 1.421(5) . ?
C24 O10 1.365(4) . ?
C24 C25 1.385(5) . ?
C25 C26 1.391(5) . ?
C25 H21 0.9500 . ?
C26 C27 1.361(5) . ?
C26 H22 0.9500 . ?
C27 H23 0.9500 . ?
O10 C28 1.425(4) . ?
C28 H24 0.9800 . ?
C28 H25 0.9800 . ?
C28 H26 0.9800 . ?
O11 C29 1.286(4) . ?
O12 C29 1.219(5) . ?
C29 C30 1.514(5) . ?
C30 H27 0.9800 . ?
C30 H28 0.9800 . ?
C30 H29 0.9800 . ?
O13 C31 1.239(4) . ?
O14 C31 1.263(4) . ?
C31 C32 1.509(5) . ?
C32 H30 0.9800 . ?
C32 H31 0.9800 . ?
C32 H32 0.9800 . ?
O15 C33 1.417(4) . ?
O15 H40 0.79(5) . ?
C33 H33 0.9800 . ?
C33 H34 0.9800 . ?
C33 H35 0.9800 . ?
O16 C34 1.436(4) . ?
O16 H39 0.86(4) . ?
C34 H36 0.9800 . ?
C34 H37 0.9800 . ?
C34 H38 0.9800 . ?

loop_
_geom_torsion_atom_site_label_1
_geom_torsion_atom_site_label_2
_geom_torsion_atom_site_label_3
_geom_torsion_atom_site_label_4
_geom_torsion
_geom_torsion_site_symmetry_1
_geom_torsion_site_symmetry_2
_geom_torsion_site_symmetry_3
_geom_torsion_site_symmetry_4
_geom_torsion_publ_flag
C6 C1 C2 O1 175.7(3) . . . . ?
C8 C1 C2 O1 1.1(6) . . . . ?
C6 C1 C2 C3 0.2(5) . . . . ?
C8 C1 C2 C3 -174.4(3) . . . . ?
O1 C2 C3 O2 0.8(5) . . . . ?
C1 C2 C3 O2 176.5(3) . . . . ?
O1 C2 C3 C4 -176.4(3) . . . . ?
C1 C2 C3 C4 -0.6(5) . . . . ?
O2 C3 C4 C5 -177.2(3) . . . . ?
C2 C3 C4 C5 -0.4(6) . . . . ?
C3 C4 C5 C6 1.9(6) . . . . ?
C4 C5 C6 C1 -2.4(6) . . . . ?
C2 C1 C6 C5 1.3(6) . . . . ?
C8 C1 C6 C5 176.2(3) . . . . ?
C1 C2 O1 Zn1 20.1(5) . . . . ?
C3 C2 O1 Zn1 -164.4(2) . . . . ?
C1 C2 O1 Mn1 -156.7(3) . . . . ?
C3 C2 O1 Mn1 18.7(5) . . . . ?
O11 Zn1 O1 C2 99.7(3) . . . . ?
O5 Zn1 O1 C2 -161.6(3) . . . . ?
N1 Zn1 O1 C2 -24.8(3) . . . . ?
N2 Zn1 O1 C2 -116.9(3) . . . . ?
O11 Zn1 O1 Mn1 -82.76(11) . . . . ?
O5 Zn1 O1 Mn1 15.88(10) . . . . ?
N1 Zn1 O1 Mn1 152.72(12) . . . . ?
N2 Zn1 O1 Mn1 60.6(3) . . . . ?
O13 Mn1 O1 C2 -36.8(3) . . . . ?
O5 Mn1 O1 C2 162.5(3) . . . . ?
O16 Mn1 O1 C2 60.6(3) . . . . ?
O15 Mn1 O1 C2 -113.5(3) . . . . ?
O6 Mn1 O1 C2 142.4(3) . . . . ?
O13 Mn1 O1 Zn1 145.71(12) . . . . ?
O5 Mn1 O1 Zn1 -14.97(9) . . . . ?
O16 Mn1 O1 Zn1 -116.90(11) . . . . ?
O15 Mn1 O1 Zn1 69.04(12) . . . . ?
O6 Mn1 O1 Zn1 -35.09(18) . . . . ?
C4 C3 O2 C7 -1.0(5) . . . . ?
C2 C3 O2 C7 -178.0(3) . . . . ?
C2 C1 C8 N1 -8.5(6) . . . . ?
C6 C1 C8 N1 176.8(3) . . . . ?
C1 C8 N1 O3 167.7(3) . . . . ?
C1 C8 N1 Zn1 -6.3(5) . . . . ?
O11 Zn1 N1 C8 -73.8(3) . . . . ?
O5 Zn1 N1 C8 84.6(3) . . . . ?
O1 Zn1 N1 C8 17.7(3) . . . . ?
N2 Zn1 N1 C8 173.9(3) . . . . ?
O11 Zn1 N1 O3 112.8(2) . . . . ?
O5 Zn1 N1 O3 -88.8(2) . . . . ?
O1 Zn1 N1 O3 -155.8(2) . . . . ?
N2 Zn1 N1 O3 0.5(2) . . . . ?
C8 N1 O3 C9 112.1(3) . . . . ?
Zn1 N1 O3 C9 -73.3(3) . . . . ?
N1 O3 C9 C10 58.0(4) . . . . ?
O3 C9 C10 O4 54.3(4) . . . . ?
C9 C10 O4 N2 -91.7(3) . . . . ?
C10 O4 N2 C11 -174.7(3) . . . . ?
C10 O4 N2 Zn1 7.8(4) . . . . ?
O11 Zn1 N2 C11 99.1(3) . . . . ?
O5 Zn1 N2 C11 0.6(3) . . . . ?
N1 Zn1 N2 C11 -132.9(3) . . . . ?
O1 Zn1 N2 C11 -42.8(4) . . . . ?
O11 Zn1 N2 O4 -83.9(3) . . . . ?
O5 Zn1 N2 O4 177.6(2) . . . . ?
N1 Zn1 N2 O4 44.1(3) . . . . ?
O1 Zn1 N2 O4 134.2(3) . . . . ?
O4 N2 C11 C12 179.3(3) . . . . ?
Zn1 N2 C11 C12 -3.3(5) . . . . ?
N2 C11 C12 C13 3.6(6) . . . . ?
N2 C11 C12 C17 -179.3(3) . . . . ?
C17 C12 C13 O5 -177.4(3) . . . . ?
C11 C12 C13 O5 -0.3(5) . . . . ?
C17 C12 C13 C14 1.3(5) . . . . ?
C11 C12 C13 C14 178.4(3) . . . . ?
O5 C13 C14 O6 -2.3(4) . . . . ?
C12 C13 C14 O6 178.9(3) . . . . ?
O5 C13 C14 C15 179.6(3) . . . . ?
C12 C13 C14 C15 0.9(5) . . . . ?
O6 C14 C15 C16 179.7(3) . . . . ?
C13 C14 C15 C16 -2.4(5) . . . . ?
O6 C14 C15 C18 -1.3(5) . . . . ?
C13 C14 C15 C18 176.6(3) . . . . ?
C14 C15 C16 C17 1.8(5) . . . . ?
C18 C15 C16 C17 -177.2(3) . . . . ?
C15 C16 C17 C12 0.4(5) . . . . ?
C13 C12 C17 C16 -1.9(5) . . . . ?
C11 C12 C17 C16 -179.3(3) . . . . ?
C12 C13 O5 Zn1 -3.1(5) . . . . ?
C14 C13 O5 Zn1 178.2(2) . . . . ?
C12 C13 O5 Mn1 179.8(2) . . . . ?
C14 C13 O5 Mn1 1.0(4) . . . . ?
O11 Zn1 O5 C13 -102.0(3) . . . . ?
N1 Zn1 O5 C13 95.9(3) . . . . ?
O1 Zn1 O5 C13 166.2(3) . . . . ?
N2 Zn1 O5 C13 2.6(3) . . . . ?
O11 Zn1 O5 Mn1 75.45(12) . . . . ?
N1 Zn1 O5 Mn1 -86.69(16) . . . . ?
O1 Zn1 O5 Mn1 -16.41(10) . . . . ?
N2 Zn1 O5 Mn1 -179.95(12) . . . . ?
O13 Mn1 O5 C13 43.4(3) . . . . ?
O1 Mn1 O5 C13 -166.2(2) . . . . ?
O16 Mn1 O5 C13 -79.1(2) . . . . ?
O15 Mn1 O5 C13 105.7(2) . . . . ?
O6 Mn1 O5 C13 0.2(2) . . . . ?
O13 Mn1 O5 Zn1 -134.51(17) . . . . ?
O1 Mn1 O5 Zn1 15.94(10) . . . . ?
O16 Mn1 O5 Zn1 103.02(12) . . . . ?
O15 Mn1 O5 Zn1 -72.17(12) . . . . ?
O6 Mn1 O5 Zn1 -177.70(13) . . . . ?
C15 C14 O6 Zn2 -18.8(5) . . . . ?
C13 C14 O6 Zn2 163.4(2) . . . . ?
C15 C14 O6 Mn1 -179.7(2) . . . . ?
C13 C14 O6 Mn1 2.4(4) . . . . ?
O9 Zn2 O6 C14 -90.0(3) . . . . ?
O14 Zn2 O6 C14 146.9(3) . . . . ?
N3 Zn2 O6 C14 27.2(3) . . . . ?
N4 Zn2 O6 C14 23.2(9) . . . . ?
O9 Zn2 O6 Mn1 71.02(12) . . . . ?
O14 Zn2 O6 Mn1 -52.11(13) . . . . ?
N3 Zn2 O6 Mn1 -171.80(12) . . . . ?
N4 Zn2 O6 Mn1 -175.8(7) . . . . ?
O13 Mn1 O6 C14 -162.0(2) . . . . ?
O5 Mn1 O6 C14 -1.4(2) . . . . ?
O1 Mn1 O6 C14 18.6(3) . . . . ?
O16 Mn1 O6 C14 103.1(2) . . . . ?
O15 Mn1 O6 C14 -79.6(2) . . . . ?
O13 Mn1 O6 Zn2 34.95(12) . . . . ?
O5 Mn1 O6 Zn2 -164.48(14) . . . . ?
O1 Mn1 O6 Zn2 -144.47(12) . . . . ?
O16 Mn1 O6 Zn2 -59.95(12) . . . . ?
O15 Mn1 O6 Zn2 117.38(13) . . . . ?
C14 C15 C18 N3 0.3(5) . . . . ?
C16 C15 C18 N3 179.3(3) . . . . ?
C15 C18 N3 O7 175.5(3) . . . . ?
C15 C18 N3 Zn2 20.1(5) . . . . ?
O9 Zn2 N3 C18 66.8(3) . . . . ?
O14 Zn2 N3 C18 -122.7(3) . . . . ?
O6 Zn2 N3 C18 -27.7(3) . . . . ?
N4 Zn2 N3 C18 151.8(3) . . . . ?
O9 Zn2 N3 O7 -86.7(2) . . . . ?
O14 Zn2 N3 O7 83.8(2) . . . . ?
O6 Zn2 N3 O7 178.8(2) . . . . ?
N4 Zn2 N3 O7 -1.7(2) . . . . ?
C18 N3 O7 C19 124.2(3) . . . . ?
Zn2 N3 O7 C19 -78.7(3) . . . . ?
N3 O7 C19 C20 62.8(4) . . . . ?
O7 C19 C20 O8 51.6(4) . . . . ?
C19 C20 O8 N4 -74.1(3) . . . . ?
C20 O8 N4 C21 161.9(3) . . . . ?
C20 O8 N4 Zn2 -20.7(3) . . . . ?
O9 Zn2 N4 C21 2.8(3) . . . . ?
O14 Zn2 N4 C21 125.0(3) . . . . ?
O6 Zn2 N4 C21 -110.8(8) . . . . ?
N3 Zn2 N4 C21 -114.9(3) . . . . ?
O9 Zn2 N4 O8 -174.2(2) . . . . ?
O14 Zn2 N4 O8 -52.0(2) . . . . ?
O6 Zn2 N4 O8 72.2(9) . . . . ?
N3 Zn2 N4 O8 68.1(2) . . . . ?
O8 N4 C21 C22 -177.8(3) . . . . ?
Zn2 N4 C21 C22 4.9(5) . . . . ?
N4 C21 C22 C23 -6.2(6) . . . . ?
N4 C21 C22 C27 171.5(3) . . . . ?
C27 C22 C23 O9 178.2(3) . . . . ?
C21 C22 C23 O9 -4.1(6) . . . . ?
C27 C22 C23 C24 -3.1(5) . . . . ?
C21 C22 C23 C24 174.5(3) . . . . ?
O9 C23 C24 O10 0.4(5) . . . . ?
C22 C23 C24 O10 -178.4(3) . . . . ?
O9 C23 C24 C25 -179.9(3) . . . . ?
C22 C23 C24 C25 1.3(5) . . . . ?
O10 C24 C25 C26 -179.9(3) . . . . ?
C23 C24 C25 C26 0.5(6) . . . . ?
C24 C25 C26 C27 -0.5(6) . . . . ?
C25 C26 C27 C22 -1.4(6) . . . . ?
C23 C22 C27 C26 3.3(6) . . . . ?
C21 C22 C27 C26 -174.6(4) . . . . ?
C22 C23 O9 Zn2 15.8(5) . . . . ?
C24 C23 O9 Zn2 -162.9(2) . . . . ?
O14 Zn2 O9 C23 -98.8(3) . . . . ?
O6 Zn2 O9 C23 160.4(3) . . . . ?
N3 Zn2 O9 C23 71.5(3) . . . . ?
N4 Zn2 O9 C23 -13.1(3) . . . . ?
C25 C24 O10 C28 -2.1(5) . . . . ?
C23 C24 O10 C28 177.6(3) . . . . ?
O5 Zn1 O11 C29 -177.7(3) . . . . ?
N1 Zn1 O11 C29 -13.4(3) . . . . ?
O1 Zn1 O11 C29 -100.3(3) . . . . ?
N2 Zn1 O11 C29 94.0(3) . . . . ?
Zn1 O11 C29 O12 -7.0(6) . . . . ?
Zn1 O11 C29 C30 173.2(3) . . . . ?
O5 Mn1 O13 C31 -30.2(5) . . . . ?
O1 Mn1 O13 C31 -170.2(4) . . . . ?
O16 Mn1 O13 C31 93.8(4) . . . . ?
O15 Mn1 O13 C31 -92.4(4) . . . . ?
O6 Mn1 O13 C31 10.3(4) . . . . ?
O9 Zn2 O14 C31 -59.9(3) . . . . ?
O6 Zn2 O14 C31 40.7(3) . . . . ?
N3 Zn2 O14 C31 130.1(3) . . . . ?
N4 Zn2 O14 C31 -145.2(3) . . . . ?
Mn1 O13 C31 O14 -31.8(7) . . . . ?
Mn1 O13 C31 C32 148.6(3) . . . . ?
Zn2 O14 C31 O13 -1.9(6) . . . . ?
Zn2 O14 C31 C32 177.7(3) . . . . ?
O13 Mn1 O15 C33 26.3(4) . . . . ?
O5 Mn1 O15 C33 -128.0(4) . . . . ?
O1 Mn1 O15 C33 161.2(4) . . . . ?
O16 Mn1 O15 C33 97.4(10) . . . . ?
O6 Mn1 O15 C33 -58.9(4) . . . . ?
O13 Mn1 O16 C34 125.3(3) . . . . ?
O5 Mn1 O16 C34 -78.9(3) . . . . ?
O1 Mn1 O16 C34 -8.7(3) . . . . ?
O15 Mn1 O16 C34 54.9(10) . . . . ?
O6 Mn1 O16 C34 -148.4(3) . . . . ?
